data_2215495
loop_
_publ_author_name
'Xiu-Mei Li'
'Qing-Wei Wang'
'Bo Liu'

_publ_section_title
;
 Poly[[[(2,2'-bipyridine)cadmium(II)]-\m~3~-pyridine-2,4-dicarboxylato]
 monohydrate]
;
_journal_coeditor_code HB2513
_journal_issue 10
_journal_name_full 'Acta Crystallographica Section E'
_journal_page_first m2443
_journal_page_last m2443
_journal_paper_doi 10.1107/S160053680704202X
_journal_volume 63
_journal_year 2007
_chemical_formula_iupac '[Cd (C7 H3 N O4) (C10 H8 N2)] , H2 O'
_chemical_formula_moiety 'C17 H11 Cd N3 O4 , H2 O'
_chemical_formula_sum 'C17 H13 Cd N3 O5'
_chemical_formula_weight 451.70
_chemical_name_systematic
;
Poly[[[(2,2'-bipyridine)cadmium(II)]-\m~3~-pyridine-2,4-dicarboxylato]
monohydrate]
;
_space_group_IT_number 14
_symmetry_cell_setting monoclinic
_symmetry_space_group_name_Hall '-P 2ybc'
_symmetry_space_group_name_H-M 'P 1 21/c 1'
_atom_sites_solution_hydrogens mixed
_atom_sites_solution_primary direct
_atom_sites_solution_secondary difmap
_audit_creation_method SHELXL97
_cell_angle_alpha 90.00
_cell_angle_beta 111.0450(10)
_cell_angle_gamma 90.00
_cell_formula_units_Z 4
_cell_length_a 12.0969(6)
_cell_length_b 14.4457(7)
_cell_length_c 10.1629(5)
_cell_measurement_reflns_used 3238
_cell_measurement_temperature 292(2)
_cell_measurement_theta_max 26.02
_cell_measurement_theta_min 2.29
_cell_volume 1657.49(14)
_computing_cell_refinement 'SAINT (Bruker, 2001)'
_computing_data_collection 'SMART (Bruker, 2001)'
_computing_data_reduction 'SAINT (Bruker, 2001)'
_computing_molecular_graphics 'SHELXTL (Bruker, 2001)'
_computing_publication_material 'SHELXL97 (Sheldrick, 1997)'
_computing_structure_refinement 'SHELXL97 (Sheldrick, 1997)'
_computing_structure_solution 'SHELXS97 (Sheldrick, 1997)'
_diffrn_ambient_temperature 292(2)
_diffrn_measured_fraction_theta_full 0.996
_diffrn_measured_fraction_theta_max 0.996
_diffrn_measurement_device_type 'Bruker SMART CCD area-detector'
_diffrn_measurement_method \w
_diffrn_radiation_monochromator graphite
_diffrn_radiation_source 'fine-focus sealed tube'
_diffrn_radiation_type MoK\a
_diffrn_radiation_wavelength 0.71073
_diffrn_reflns_av_R_equivalents 0.0602
_diffrn_reflns_av_sigmaI/netI 0.0374
_diffrn_reflns_limit_h_max 14
_diffrn_reflns_limit_h_min -14
_diffrn_reflns_limit_k_max 17
_diffrn_reflns_limit_k_min -17
_diffrn_reflns_limit_l_max 12
_diffrn_reflns_limit_l_min -12
_diffrn_reflns_number 13935
_diffrn_reflns_theta_full 26.02
_diffrn_reflns_theta_max 26.02
_diffrn_reflns_theta_min 2.29
_exptl_absorpt_coefficient_mu 1.353
_exptl_absorpt_correction_T_max 0.731
_exptl_absorpt_correction_T_min 0.591
_exptl_absorpt_correction_type multi-scan
_exptl_absorpt_process_details '(SADABS; Bruker, 2001)'
_exptl_crystal_colour colourless
_exptl_crystal_density_diffrn 1.810
_exptl_crystal_density_method 'not measured'
_exptl_crystal_description block
_exptl_crystal_F_000 896
_exptl_crystal_size_max 0.43
_exptl_crystal_size_mid 0.33
_exptl_crystal_size_min 0.23
_refine_diff_density_max 0.434
_refine_diff_density_min -0.716
_refine_ls_extinction_method none
_refine_ls_goodness_of_fit_ref 1.038
_refine_ls_hydrogen_treatment mixed
_refine_ls_matrix_type full
_refine_ls_number_parameters 237
_refine_ls_number_reflns 3249
_refine_ls_number_restraints 0
_refine_ls_restrained_S_all 1.038
_refine_ls_R_factor_all 0.0275
_refine_ls_R_factor_gt 0.0233
_refine_ls_shift/su_max 0.001
_refine_ls_shift/su_mean 0.000
_refine_ls_structure_factor_coef Fsqd
_refine_ls_weighting_details 'calc w = 1/[\s^2^(Fo^2^)+(0.0309P)^2^] where P=(Fo^2^+2Fc^2^)/3'
_refine_ls_weighting_scheme calc
_refine_ls_wR_factor_gt 0.0587
_refine_ls_wR_factor_ref 0.0607
_reflns_number_gt 2842
_reflns_number_total 3249
_reflns_threshold_expression I>2\s(I)
_cod_data_source_file hb2513.cif
_cod_data_source_block I
_cod_depositor_comments
;
The following automatic conversions were performed:

'_atom_sites_solution_hydrogens' value 'difmap and geom' was changed
to 'mixed'.

Automatic conversion script
Id: cif_fix_values 6452 2018-10-05 10:23:21Z andrius 
;
_cod_original_sg_symbol_H-M 'P 21/c'
_cod_database_code 2215495
_cod_database_fobs_code 2215495

loop_
_symmetry_equiv_pos_as_xyz
'x, y, z'
'-x, y+1/2, -z+1/2'
'-x, -y, -z'
'x, -y-1/2, z-1/2'

loop_
_atom_site_type_symbol
_atom_site_label
_atom_site_fract_x
_atom_site_fract_y
_atom_site_fract_z
_atom_site_U_iso_or_equiv
_atom_site_adp_type
_atom_site_calc_flag
_atom_site_refinement_flags
_atom_site_occupancy
Cd Cd1 0.244494(14) 0.182255(10) 0.898812(16) 0.02916(8) Uani d . 1
C C14 -0.0973(2) -0.14669(16) 0.7861(2) 0.0343(5) Uani d . 1
H H14A -0.0901 -0.1872 0.8599 0.041 Uiso calc R 1
C C4 0.5261(3) 0.00825(19) 1.2185(3) 0.0503(7) Uani d . 1
H H4A 0.6083 0.0115 1.2572 0.060 Uiso calc R 1
C C10 0.4989(3) 0.27229(19) 0.9184(3) 0.0485(7) Uani d . 1
H H10A 0.4496 0.3112 0.8492 0.058 Uiso calc R 1
O O2 0.07129(15) 0.10789(11) 0.86810(16) 0.0410(4) Uani d . 1
N N3 -0.16050(18) -0.17299(11) 0.65473(19) 0.0296(4) Uani d . 1
N N2 0.44967(18) 0.20406(14) 0.9674(2) 0.0361(4) Uani d . 1
N N1 0.34439(18) 0.06681(13) 1.05976(19) 0.0362(5) Uani d . 1
C C15 -0.16857(18) -0.11471(14) 0.5488(2) 0.0262(4) Uani d . 1
O O1 -0.0301(2) 0.15522(13) 0.6491(2) 0.0621(6) Uani d . 1
C C9 0.6189(3) 0.2877(2) 0.9654(3) 0.0604(8) Uani d . 1
H H9A 0.6498 0.3359 0.9286 0.072 Uiso calc R 1
C C5 0.4627(2) 0.07151(16) 1.1180(2) 0.0338(5) Uani d . 1
C C12 -0.05572(19) 0.00095(14) 0.7100(2) 0.0286(5) Uani d . 1
C C2 0.3452(3) -0.0643(2) 1.2019(3) 0.0607(8) Uani d . 1
H H2A 0.3030 -0.1094 1.2294 0.073 Uiso calc R 1
C C16 -0.11956(19) -0.02688(15) 0.5725(2) 0.0294(5) Uani d . 1
H H16A -0.1292 0.0130 0.4974 0.035 Uiso calc R 1
C C13 -0.0424(2) -0.06178(15) 0.8165(2) 0.0334(5) Uani d . 1
H H13A 0.0036 -0.0468 0.9090 0.040 Uiso calc R 1
C C6 0.5212(2) 0.14681(17) 1.0671(2) 0.0354(5) Uani d . 1
C C11 -0.0009(2) 0.09652(16) 0.7424(2) 0.0358(5) Uani d . 1
C C1 0.2879(3) 0.00001(19) 1.1009(3) 0.0474(6) Uani d . 1
H H1A 0.2058 -0.0032 1.0593 0.057 Uiso calc R 1
C C7 0.6434(3) 0.1597(2) 1.1185(3) 0.0546(7) Uani d . 1
H H7A 0.6921 0.1202 1.1874 0.066 Uiso calc R 1
C C3 0.4659(3) -0.0600(2) 1.2609(3) 0.0645(9) Uani d . 1
H H3A 0.5073 -0.1028 1.3291 0.077 Uiso calc R 1
C C8 0.6921(3) 0.2310(3) 1.0671(3) 0.0645(9) Uani d . 1
H H8A 0.7736 0.2404 1.1013 0.077 Uiso calc R 1
O O3 -0.26657(15) -0.23395(12) 0.38788(15) 0.0384(4) Uani d . 1
C C17 -0.22854(19) -0.15273(16) 0.4008(2) 0.0282(5) Uani d . 1
O O4 -0.23259(15) -0.10070(10) 0.30068(15) 0.0363(4) Uani d . 1
O O5 -0.1177(3) 0.2292(3) 0.3783(3) 0.1224(12) Uani d . 1
H H1W -0.1044 0.1901 0.4386 0.088(15) Uiso d R 1
H H2W -0.0417 0.2560 0.3627 0.23(3) Uiso d R 1

loop_
_atom_site_aniso_label
_atom_site_aniso_U_11
_atom_site_aniso_U_22
_atom_site_aniso_U_33
_atom_site_aniso_U_12
_atom_site_aniso_U_13
_atom_site_aniso_U_23
Cd1 0.03122(11) 0.02280(10) 0.02797(11) 0.00096(6) 0.00396(8) 0.00026(6)
C14 0.0464(14) 0.0303(11) 0.0239(11) -0.0063(11) 0.0099(10) 0.0006(9)
C4 0.0481(16) 0.0513(16) 0.0446(15) 0.0176(13) 0.0083(13) 0.0086(12)
C10 0.0527(17) 0.0474(16) 0.0425(14) -0.0086(13) 0.0137(13) 0.0044(12)
O2 0.0447(10) 0.0408(10) 0.0343(9) -0.0184(8) 0.0104(8) -0.0086(7)
N3 0.0367(11) 0.0245(9) 0.0250(9) -0.0024(8) 0.0081(9) -0.0014(7)
N2 0.0361(11) 0.0383(11) 0.0307(10) -0.0022(9) 0.0079(9) -0.0018(9)
N1 0.0407(12) 0.0317(11) 0.0358(10) 0.0073(9) 0.0131(9) 0.0051(8)
C15 0.0253(11) 0.0279(11) 0.0241(10) 0.0024(9) 0.0073(9) 0.0005(8)
O1 0.0675(14) 0.0331(10) 0.0621(13) -0.0128(10) -0.0054(11) 0.0116(9)
C9 0.0538(19) 0.078(2) 0.0511(17) -0.0243(17) 0.0214(16) -0.0022(16)
C5 0.0372(13) 0.0360(13) 0.0264(11) 0.0118(10) 0.0094(10) -0.0012(9)
C12 0.0287(11) 0.0256(11) 0.0315(11) -0.0033(9) 0.0110(10) -0.0045(9)
C2 0.071(2) 0.0491(17) 0.0670(19) 0.0080(15) 0.0302(17) 0.0243(14)
C16 0.0313(12) 0.0271(11) 0.0291(11) -0.0004(9) 0.0100(10) 0.0011(9)
C13 0.0413(13) 0.0340(12) 0.0233(10) -0.0068(10) 0.0096(10) -0.0058(9)
C6 0.0350(13) 0.0419(13) 0.0271(11) 0.0042(11) 0.0086(10) -0.0054(10)
C11 0.0358(13) 0.0285(12) 0.0432(14) -0.0055(10) 0.0143(11) -0.0033(10)
C1 0.0473(15) 0.0411(15) 0.0562(16) 0.0039(12) 0.0217(13) 0.0124(12)
C7 0.0381(15) 0.082(2) 0.0386(15) 0.0047(15) 0.0078(13) 0.0008(14)
C3 0.077(2) 0.0557(19) 0.0583(19) 0.0268(16) 0.0206(17) 0.0266(15)
C8 0.0436(17) 0.099(3) 0.0504(17) -0.0219(18) 0.0163(15) -0.0099(18)
O3 0.0495(11) 0.0301(9) 0.0281(8) -0.0037(7) 0.0049(8) -0.0044(6)
C17 0.0250(11) 0.0291(12) 0.0285(11) 0.0052(9) 0.0072(9) -0.0023(9)
O4 0.0456(10) 0.0368(9) 0.0232(7) -0.0004(7) 0.0084(7) 0.0026(7)
O5 0.0634(18) 0.224(4) 0.0726(18) -0.003(2) 0.0149(15) 0.053(2)

loop_
_atom_type_symbol
_atom_type_description
_atom_type_scat_dispersion_real
_atom_type_scat_dispersion_imag
_atom_type_scat_source
C C 0.0033 0.0016 'International Tables Vol C Tables 4.2.6.8 and 6.1.1.4'
H H 0.0000 0.0000 'International Tables Vol C Tables 4.2.6.8 and 6.1.1.4'
N N 0.0061 0.0033 'International Tables Vol C Tables 4.2.6.8 and 6.1.1.4'
O O 0.0106 0.0060 'International Tables Vol C Tables 4.2.6.8 and 6.1.1.4'
Cd Cd -0.8075 1.2024 'International Tables Vol C Tables 4.2.6.8 and 6.1.1.4'

loop_
_geom_angle_atom_site_label_1
_geom_angle_atom_site_label_2
_geom_angle_atom_site_label_3
_geom_angle_site_symmetry_1
_geom_angle_site_symmetry_3
_geom_angle
O2 Cd1 N3 . 2_556 95.16(7)
O2 Cd1 O4 . 3_556 82.78(6)
N3 Cd1 O4 2_556 3_556 111.93(6)
O2 Cd1 N1 . . 88.76(7)
N3 Cd1 N1 2_556 . 152.10(6)
O4 Cd1 N1 3_556 . 95.96(6)
O2 Cd1 N2 . . 158.22(7)
N3 Cd1 N2 2_556 . 106.15(7)
O4 Cd1 N2 3_556 . 93.16(6)
N1 Cd1 N2 . . 70.31(7)
O2 Cd1 O3 . 2_556 99.18(6)
N3 Cd1 O3 2_556 2_556 69.74(6)
O4 Cd1 O3 3_556 2_556 177.36(6)
N1 Cd1 O3 . 2_556 82.36(6)
N2 Cd1 O3 . 2_556 84.37(6)
N3 C14 C13 . . 122.4(2)
N3 C14 H14A . . 118.8
C13 C14 H14A . . 118.8
C5 C4 C3 . . 119.2(3)
C5 C4 H4A . . 120.4
C3 C4 H4A . . 120.4
N2 C10 C9 . . 123.1(3)
N2 C10 H10A . . 118.4
C9 C10 H10A . . 118.4
C11 O2 Cd1 . . 117.70(14)
C14 N3 C15 . . 118.34(18)
C14 N3 Cd1 . 2_546 122.74(14)
C15 N3 Cd1 . 2_546 118.76(13)
C10 N2 C6 . . 118.6(2)
C10 N2 Cd1 . . 123.63(17)
C6 N2 Cd1 . . 117.67(16)
C1 N1 C5 . . 119.0(2)
C1 N1 Cd1 . . 122.66(17)
C5 N1 Cd1 . . 118.26(15)
N3 C15 C16 . . 122.14(18)
N3 C15 C17 . . 116.02(18)
C16 C15 C17 . . 121.75(18)
C8 C9 C10 . . 118.9(3)
C8 C9 H9A . . 120.6
C10 C9 H9A . . 120.6
N1 C5 C4 . . 121.0(2)
N1 C5 C6 . . 116.69(19)
C4 C5 C6 . . 122.3(2)
C13 C12 C16 . . 117.74(19)
C13 C12 C11 . . 120.72(19)
C16 C12 C11 . . 121.54(19)
C3 C2 C1 . . 118.0(3)
C3 C2 H2A . . 121.0
C1 C2 H2A . . 121.0
C15 C16 C12 . . 119.22(19)
C15 C16 H16A . . 120.4
C12 C16 H16A . . 120.4
C12 C13 C14 . . 120.0(2)
C12 C13 H13A . . 120.0
C14 C13 H13A . . 120.0
N2 C6 C7 . . 120.5(2)
N2 C6 C5 . . 116.8(2)
C7 C6 C5 . . 122.7(2)
O1 C11 O2 . . 126.2(2)
O1 C11 C12 . . 118.7(2)
O2 C11 C12 . . 115.1(2)
N1 C1 C2 . . 123.1(3)
N1 C1 H1A . . 118.5
C2 C1 H1A . . 118.5
C8 C7 C6 . . 119.9(3)
C8 C7 H7A . . 120.1
C6 C7 H7A . . 120.1
C2 C3 C4 . . 119.7(3)
C2 C3 H3A . . 120.2
C4 C3 H3A . . 120.2
C9 C8 C7 . . 119.1(3)
C9 C8 H8A . . 120.5
C7 C8 H8A . . 120.5
C17 O3 Cd1 . 2_546 117.30(12)
O3 C17 O4 . . 124.93(19)
O3 C17 C15 . . 118.07(18)
O4 C17 C15 . . 117.0(2)
C17 O4 Cd1 . 3_556 112.35(14)
H1W O5 H2W . . 115.0

loop_
_geom_bond_atom_site_label_1
_geom_bond_atom_site_label_2
_geom_bond_site_symmetry_2
_geom_bond_distance
_geom_bond_publ_flag
Cd1 O2 . 2.2742(16) y
Cd1 N3 2_556 2.3030(17) y
Cd1 O4 3_556 2.3042(14) y
Cd1 N1 . 2.3446(18) y
Cd1 N2 . 2.346(2) y
Cd1 O3 2_556 2.4125(15) y
C14 N3 . 1.333(3) ?
C14 C13 . 1.376(3) ?
C14 H14A . 0.9300 ?
C4 C5 . 1.379(3) ?
C4 C3 . 1.384(4) ?
C4 H4A . 0.9300 ?
C10 N2 . 1.337(3) ?
C10 C9 . 1.374(4) ?
C10 H10A . 0.9300 ?
O2 C11 . 1.273(3) ?
N3 C15 . 1.342(3) ?
N3 Cd1 2_546 2.3030(17) ?
N2 C6 . 1.353(3) ?
N1 C1 . 1.334(3) ?
N1 C5 . 1.340(3) ?
C15 C16 . 1.384(3) ?
C15 C17 . 1.519(3) ?
O1 C11 . 1.226(3) ?
C9 C8 . 1.366(5) ?
C9 H9A . 0.9300 ?
C5 C6 . 1.488(3) ?
C12 C13 . 1.376(3) ?
C12 C16 . 1.391(3) ?
C12 C11 . 1.516(3) ?
C2 C3 . 1.366(4) ?
C2 C1 . 1.373(4) ?
C2 H2A . 0.9300 ?
C16 H16A . 0.9300 ?
C13 H13A . 0.9300 ?
C6 C7 . 1.392(4) ?
C1 H1A . 0.9300 ?
C7 C8 . 1.379(4) ?
C7 H7A . 0.9300 ?
C3 H3A . 0.9300 ?
C8 H8A . 0.9300 ?
O3 C17 . 1.250(3) ?
O3 Cd1 2_546 2.4125(15) ?
C17 O4 . 1.252(3) ?
O4 Cd1 3_556 2.3042(14) ?
O5 H1W . 0.8068 ?
O5 H2W . 1.0603 ?

loop_
_geom_hbond_atom_site_label_D
_geom_hbond_atom_site_label_H
_geom_hbond_atom_site_label_A
_geom_hbond_site_symmetry_A
_geom_hbond_distance_DH
_geom_hbond_distance_HA
_geom_hbond_distance_DA
_geom_hbond_angle_DHA
O5 H1W O1 1_555 0.807 2.063 2.783(4) 148.48
O5 H2W O2 4_565 1.060 2.384 3.308(4) 144.84
O5 H2W O1 4_565 1.060 2.568 3.333(4) 128.48

loop_
_geom_torsion_atom_site_label_1
_geom_torsion_atom_site_label_2
_geom_torsion_atom_site_label_3
_geom_torsion_atom_site_label_4
_geom_torsion_site_symmetry_1
_geom_torsion_site_symmetry_4
_geom_torsion
N3 Cd1 O2 C11 2_556 . 73.72(17)
O4 Cd1 O2 C11 3_556 . -37.78(17)
N1 Cd1 O2 C11 . . -133.95(17)
N2 Cd1 O2 C11 . . -118.2(2)
O3 Cd1 O2 C11 2_556 . 144.00(17)
C13 C14 N3 C15 . . 1.2(3)
C13 C14 N3 Cd1 . 2_546 176.65(18)
C9 C10 N2 C6 . . -0.6(4)
C9 C10 N2 Cd1 . . 176.1(2)
O2 Cd1 N2 C10 . . 162.49(18)
N3 Cd1 N2 C10 2_556 . -29.8(2)
O4 Cd1 N2 C10 3_556 . 84.1(2)
N1 Cd1 N2 C10 . . 179.3(2)
O3 Cd1 N2 C10 2_556 . -96.8(2)
O2 Cd1 N2 C6 . . -20.8(3)
N3 Cd1 N2 C6 2_556 . 146.84(16)
O4 Cd1 N2 C6 3_556 . -99.25(16)
N1 Cd1 N2 C6 . . -4.04(15)
O3 Cd1 N2 C6 2_556 . 79.84(16)
O2 Cd1 N1 C1 . . -5.54(19)
N3 Cd1 N1 C1 2_556 . 93.2(2)
O4 Cd1 N1 C1 3_556 . -88.15(19)
N2 Cd1 N1 C1 . . -179.4(2)
O3 Cd1 N1 C1 2_556 . 93.90(19)
O2 Cd1 N1 C5 . . 178.17(15)
N3 Cd1 N1 C5 2_556 . -83.1(2)
O4 Cd1 N1 C5 3_556 . 95.56(15)
N2 Cd1 N1 C5 . . 4.33(15)
O3 Cd1 N1 C5 2_556 . -82.39(15)
C14 N3 C15 C16 . . -3.9(3)
Cd1 N3 C15 C16 2_546 . -179.49(16)
C14 N3 C15 C17 . . 172.7(2)
Cd1 N3 C15 C17 2_546 . -2.9(2)
N2 C10 C9 C8 . . -0.1(5)
C1 N1 C5 C4 . . 0.4(3)
Cd1 N1 C5 C4 . . 176.85(18)
C1 N1 C5 C6 . . 179.4(2)
Cd1 N1 C5 C6 . . -4.2(2)
C3 C4 C5 N1 . . -1.0(4)
C3 C4 C5 C6 . . -179.9(2)
N3 C15 C16 C12 . . 2.6(3)
C17 C15 C16 C12 . . -173.8(2)
C13 C12 C16 C15 . . 1.3(3)
C11 C12 C16 C15 . . -179.5(2)
C16 C12 C13 C14 . . -3.8(3)
C11 C12 C13 C14 . . 177.0(2)
N3 C14 C13 C12 . . 2.7(4)
C10 N2 C6 C7 . . 0.8(3)
Cd1 N2 C6 C7 . . -176.09(18)
C10 N2 C6 C5 . . -179.7(2)
Cd1 N2 C6 C5 . . 3.5(3)
N1 C5 C6 N2 . . 0.4(3)
C4 C5 C6 N2 . . 179.4(2)
N1 C5 C6 C7 . . 180.0(2)
C4 C5 C6 C7 . . -1.0(4)
Cd1 O2 C11 O1 . . -45.6(3)
Cd1 O2 C11 C12 . . 135.58(16)
C13 C12 C11 O1 . . -168.4(2)
C16 C12 C11 O1 . . 12.5(3)
C13 C12 C11 O2 . . 10.5(3)
C16 C12 C11 O2 . . -168.6(2)
C5 N1 C1 C2 . . 0.6(4)
Cd1 N1 C1 C2 . . -175.6(2)
C3 C2 C1 N1 . . -1.1(4)
N2 C6 C7 C8 . . -0.3(4)
C5 C6 C7 C8 . . -179.8(2)
C1 C2 C3 C4 . . 0.4(5)
C5 C4 C3 C2 . . 0.6(4)
C10 C9 C8 C7 . . 0.6(5)
C6 C7 C8 C9 . . -0.4(5)
Cd1 O3 C17 O4 2_546 . 179.41(17)
Cd1 O3 C17 C15 2_546 . 1.8(3)
N3 C15 C17 O3 . . 0.6(3)
C16 C15 C17 O3 . . 177.2(2)
N3 C15 C17 O4 . . -177.16(19)
C16 C15 C17 O4 . . -0.5(3)
O3 C17 O4 Cd1 . 3_556 -23.7(3)
C15 C17 O4 Cd1 . 3_556 153.94(14)
